data_4068634
loop_
_publ_author_name
'Koutsantonis, George A.'
'Jenkins, Gareth I.'
'Schauer, Phil A.'
'Szczepaniak, Barbara'
'Skelton, Brian W.'
'Tan, Colin'
'White, Allan H.'

_publ_section_title
;
 Coordinating Tectons: Bipyridyl-Terminated Group 8 Alkynyl Complexes
;
_journal_issue 7
_journal_name_full Organometallics
_journal_page_first 2195
_journal_paper_doi 10.1021/om800992p
_journal_volume 28
_journal_year 2009
_chemical_formula_moiety 'C32 H24 N6  Ru,2(F6 P),0.9(C3 H6 O), 0.5(H2 O)'
_chemical_formula_sum 'C34.7 H30.4 F12 N6 O1.4 P2 Ru'
_chemical_formula_weight 944.86
_chemical_name_systematic
;
 ?
;
_space_group_IT_number 2
_symmetry_cell_setting triclinic
_symmetry_space_group_name_Hall '-P 1'
_symmetry_space_group_name_H-M 'P -1'
_atom_sites_solution_hydrogens geom
_atom_sites_solution_primary direct
_atom_sites_solution_secondary difmap
_audit_creation_date 2008-09-11T14:28:54-00:00
_audit_creation_method 'WinGX routine CIF_UPDATE'
_cell_angle_alpha 69.8600(10)
_cell_angle_beta 88.5000(10)
_cell_angle_gamma 84.1600(10)
_cell_formula_units_Z 2
_cell_length_a 11.2780(8)
_cell_length_b 13.1460(10)
_cell_length_c 13.8790(12)
_cell_measurement_reflns_used 6542
_cell_measurement_temperature 170(2)
_cell_measurement_theta_max 28.02
_cell_measurement_theta_min 2.36
_cell_volume 1921.8(3)
_computing_cell_refinement 'Siemens SAINT (Siemens, 1995)'
_computing_data_collection 'Siemens SMART (Siemens, 1995)'
_computing_data_reduction 'Siemens SAINT'
_computing_molecular_graphics xtal
_computing_publication_material WinGX
_computing_structure_refinement 'SHELXL-97 (Sheldrick, 1997)'
_computing_structure_solution xtal
_diffrn_ambient_temperature 170(2)
_diffrn_measured_fraction_theta_full 0.981
_diffrn_measured_fraction_theta_max 0.879
_diffrn_measurement_device_type
;
Bruker SMART CCD diffractometer
;
_diffrn_measurement_method '\w scans'
_diffrn_radiation_monochromator graphite
_diffrn_radiation_type MoK\a
_diffrn_radiation_wavelength 0.71073
_diffrn_reflns_av_R_equivalents .059
_diffrn_reflns_av_unetI/netI 0.098
_diffrn_reflns_limit_h_max 15
_diffrn_reflns_limit_h_min -15
_diffrn_reflns_limit_k_max 17
_diffrn_reflns_limit_k_min -15
_diffrn_reflns_limit_l_max 18
_diffrn_reflns_limit_l_min -18
_diffrn_reflns_number 18511
_diffrn_reflns_theta_full 25
_diffrn_reflns_theta_max 28.97
_diffrn_reflns_theta_min 1.56
_exptl_absorpt_coefficient_mu 0.589
_exptl_absorpt_correction_T_max 1
_exptl_absorpt_correction_T_min .485
_exptl_absorpt_correction_type multi-scan
_exptl_absorpt_process_details
;
 SADABS; Sheldrick, 1996
;
_exptl_crystal_colour red
_exptl_crystal_density_diffrn 1.633
_exptl_crystal_density_method 'not measured'
_exptl_crystal_description prism
_exptl_crystal_F_000 948
_exptl_crystal_size_max .44
_exptl_crystal_size_mid .32
_exptl_crystal_size_min .118
_refine_diff_density_max 0.978
_refine_diff_density_min -1.503
_refine_diff_density_rms 0.156
_refine_ls_extinction_method none
_refine_ls_goodness_of_fit_ref 1.139
_refine_ls_hydrogen_treatment constr
_refine_ls_matrix_type full
_refine_ls_number_parameters 845
_refine_ls_number_reflns 8956
_refine_ls_number_restraints 289
_refine_ls_restrained_S_all 1.129
_refine_ls_R_factor_all 0.1168
_refine_ls_R_factor_gt 0.0807
_refine_ls_shift/su_max 0.046
_refine_ls_shift/su_mean 0.001
_refine_ls_structure_factor_coef Fsqd
_refine_ls_weighting_details 'calc w=1/[\s^2^(Fo^2^)+(0.1157P)^2^+3.5116P] where P=(Fo^2^+2Fc^2^)/3'
_refine_ls_weighting_scheme calc
_refine_ls_wR_factor_gt 0.2196
_refine_ls_wR_factor_ref 0.2404
_reflns_number_gt 6244
_reflns_number_total 8956
_reflns_threshold_expression I>2sigma(I)
_cod_data_source_file om800992p_si_002.cif
_cod_data_source_block gk174
_cod_original_cell_volume 1921.8(2)
_cod_original_sg_symbol_Hall -p_1
_cod_original_sg_symbol_H-M P_-1
_cod_original_formula_sum 'C34.70 H30.40 F12 N6 O1.40 P2 Ru'
_cod_database_code 4068634

loop_
_symmetry_equiv_pos_as_xyz
'x, y, z'
'-x, -y, -z'

loop_
_atom_site_label
_atom_site_type_symbol
_atom_site_fract_x
_atom_site_fract_y
_atom_site_fract_z
_atom_site_U_iso_or_equiv
_atom_site_adp_type
_atom_site_occupancy
_atom_site_symmetry_multiplicity
_atom_site_calc_flag
_atom_site_refinement_flags
_atom_site_disorder_assembly
_atom_site_disorder_group
Ru1 Ru 0.25423(3) 0.17745(3) 0.69220(2) 0.02692(8) Uani 0.8989(7) 1 d PD A 1
N11 N 0.3400(3) 0.1925(3) 0.8139(3) 0.0352(9) Uani 0.8989(7) 1 d PD A 1
C12 C 0.3090(5) 0.1246(5) 0.9072(4) 0.0591(16) Uani 0.8989(7) 1 d PD A 1
C13 C 0.3639(6) 0.1245(7) 0.9969(5) 0.110(3) Uani 0.8989(7) 1 d PD A 1
H13 H 0.3486 0.0722 1.0618 0.132 Uiso 0.8989(7) 1 calc PR A 1
C14 C 0.4411(7) 0.2030(6) 0.9883(5) 0.098(2) Uani 0.8989(7) 1 d PD A 1
H14 H 0.4727 0.2101 1.0482 0.118 Uiso 0.8989(7) 1 calc PR A 1
C15 C 0.4715(6) 0.2700(5) 0.8930(4) 0.0667(17) Uani 0.8989(7) 1 d PD A 1
H15 H 0.5274 0.3213 0.8864 0.08 Uiso 0.4494(4) 1 calc PR A 1
C16 C 0.4213(4) 0.2626(4) 0.8085(4) 0.0453(13) Uani 0.8989(7) 1 d PD A 1
H16 H 0.4442 0.3086 0.7428 0.054 Uiso 0.8989(7) 1 calc PR A 1
C17 C 0.5428(12) 0.3498(11) 0.8887(12) 0.097(5) Uani 0.4494(4) 1 d PD A 2
C18 C 0.6172(18) 0.4194(16) 0.877(2) 0.176(9) Uiso 0.4494(4) 1 d PD A 2
H18 H 0.6729 0.4714 0.8674 0.211 Uiso 0.4494(4) 1 calc PR A 2
N11' N 0.1765(3) 0.0665(3) 0.8125(3) 0.0351(9) Uani 0.8989(7) 1 d PD A 1
C12' C 0.2207(5) 0.0504(5) 0.9050(4) 0.0613(16) Uani 0.8989(7) 1 d PD A 1
C13' C 0.1849(7) -0.0301(7) 0.9924(5) 0.114(3) Uani 0.8989(7) 1 d PD A 1
H13' H 0.2204 -0.0414 1.057 0.137 Uiso 0.8989(7) 1 calc PR A 1
C14' C 0.0991(7) -0.0928(7) 0.9852(5) 0.113(3) Uani 0.8989(7) 1 d PD A 1
H14' H 0.0715 -0.1461 1.0447 0.136 Uiso 0.8989(7) 1 calc PR A 1
C15' C 0.0532(6) -0.0773(5) 0.8896(5) 0.0701(19) Uani 0.8989(7) 1 d PD A 1
H15' H -0.0059 -0.1203 0.8813 0.084 Uiso 0.4494(4) 1 calc PR A 1
C16' C 0.0949(4) 0.0017(4) 0.8071(4) 0.0440(13) Uani 0.8989(7) 1 d PD A 1
H16' H 0.0637 0.0114 0.7413 0.053 Uiso 0.8989(7) 1 calc PR A 1
C17' C -0.0306(12) -0.1424(10) 0.8836(11) 0.082(5) Uani 0.4494(4) 1 d PD A 2
C18' C -0.0881(17) -0.2187(17) 0.8904(19) 0.179(14) Uiso 0.4494(4) 1 d PD A 2
H18' H -0.1328 -0.2779 0.8957 0.229 Uiso 0.4494(4) 1 calc PR A 2
N21 N 0.3668(3) 0.0481(3) 0.6801(3) 0.0300(8) Uani 0.8989(7) 1 d PD A 1
C22 C 0.3355(4) 0.0076(3) 0.6071(3) 0.0306(10) Uani 0.8989(7) 1 d PD A 1
C23 C 0.4019(4) -0.0801(4) 0.5921(4) 0.0434(12) Uani 0.8989(7) 1 d PD A 1
H23 H 0.3788 -0.1074 0.5411 0.052 Uiso 0.8989(7) 1 calc PR A 1
C24 C 0.5028(4) -0.1279(4) 0.6526(4) 0.0497(14) Uani 0.8989(7) 1 d PD A 1
H24 H 0.5486 -0.1892 0.6445 0.06 Uiso 0.8989(7) 1 calc PR A 1
C25 C 0.5348(4) -0.0851(4) 0.7237(4) 0.0477(13) Uani 0.8989(7) 1 d PD A 1
H25 H 0.605 -0.1145 0.7641 0.057 Uiso 0.8989(7) 1 calc PR A 1
C26 C 0.4644(4) 0.0010(3) 0.7362(4) 0.0399(12) Uani 0.8989(7) 1 d PD A 1
H26 H 0.4864 0.0283 0.7876 0.048 Uiso 0.8989(7) 1 calc PR A 1
N21' N 0.1714(3) 0.1459(3) 0.5777(2) 0.0272(8) Uani 0.8989(7) 1 d PD A 1
C22' C 0.2282(3) 0.0673(3) 0.5474(3) 0.0307(10) Uani 0.8989(7) 1 d PD A 1
C23' C 0.1855(4) 0.0426(4) 0.4661(3) 0.0458(12) Uani 0.8989(7) 1 d PD A 1
H23' H 0.2265 -0.013 0.4452 0.055 Uiso 0.8989(7) 1 calc PR A 1
C24' C 0.0813(5) 0.1010(4) 0.4156(4) 0.0527(14) Uani 0.8989(7) 1 d PD A 1
H24' H 0.0512 0.0859 0.3592 0.063 Uiso 0.8989(7) 1 calc PR A 1
C25' C 0.0227(4) 0.1796(4) 0.4475(3) 0.0405(12) Uani 0.8989(7) 1 d PD A 1
H25' H -0.0493 0.2188 0.4149 0.049 Uiso 0.8989(7) 1 calc PR A 1
C26' C 0.0706(4) 0.2002(3) 0.5278(3) 0.0347(11) Uani 0.8989(7) 1 d PD A 1
H26' H 0.0306 0.2557 0.5495 0.042 Uiso 0.8989(7) 1 calc PR A 1
N31 N 0.1424(3) 0.3141(2) 0.6851(3) 0.0293(8) Uani 0.8989(7) 1 d PD A 1
C32 C 0.1676(3) 0.4088(3) 0.6096(3) 0.0301(10) Uani 0.8989(7) 1 d PD A 1
C33 C 0.0972(4) 0.5072(3) 0.5963(4) 0.0437(13) Uani 0.8989(7) 1 d PD A 1
H33 H 0.1166 0.5729 0.5455 0.052 Uiso 0.8989(7) 1 calc PR A 1
C34 C -0.0019(5) 0.5073(4) 0.6589(4) 0.0575(15) Uani 0.8989(7) 1 d PD A 1
H34 H -0.0515 0.5726 0.6508 0.069 Uiso 0.8989(7) 1 calc PR A 1
C35 C -0.0257(5) 0.4131(4) 0.7308(4) 0.0531(14) Uani 0.8989(7) 1 d PD A 1
H35 H -0.0936 0.4114 0.7731 0.064 Uiso 0.8989(7) 1 calc PR A 1
C36 C 0.0488(4) 0.3176(4) 0.7438(4) 0.0433(12) Uani 0.8989(7) 1 d PD A 1
H36 H 0.0315 0.2526 0.7968 0.052 Uiso 0.8989(7) 1 calc PR A 1
N31' N 0.3326(3) 0.2957(2) 0.5788(2) 0.0271(8) Uani 0.8989(7) 1 d PD A 1
C32' C 0.2723(4) 0.3977(3) 0.5496(3) 0.0310(10) Uani 0.8989(7) 1 d PD A 1
C33' C 0.3098(5) 0.4836(4) 0.4663(4) 0.0487(14) Uani 0.8989(7) 1 d PD A 1
H33' H 0.2655 0.5532 0.4446 0.058 Uiso 0.8989(7) 1 calc PR A 1
C34' C 0.4125(5) 0.4645(4) 0.4165(4) 0.0535(15) Uani 0.8989(7) 1 d PD A 1
H34' H 0.4399 0.5212 0.3597 0.064 Uiso 0.8989(7) 1 calc PR A 1
C35' C 0.4751(4) 0.3633(4) 0.4491(4) 0.0442(13) Uani 0.8989(7) 1 d PD A 1
H35' H 0.5474 0.35 0.4168 0.053 Uiso 0.8989(7) 1 calc PR A 1
C36' C 0.4319(4) 0.2819(3) 0.5289(3) 0.0344(10) Uani 0.8989(7) 1 d PD A 1
H36' H 0.4749 0.2118 0.5498 0.041 Uiso 0.8989(7) 1 calc PR A 1
P1 P 0.75396(11) 0.17828(10) 0.69254(9) 0.0387(3) Uani 0.8989(7) 1 d PD A 2
F11 F 0.6810(3) 0.1546(3) 0.6079(2) 0.0597(9) Uani 0.8989(7) 1 d PD A 2
F12 F 0.8258(3) 0.2649(3) 0.6078(3) 0.0609(10) Uani 0.8989(7) 1 d PD A 2
F13 F 0.8255(3) 0.1981(3) 0.7795(2) 0.0747(10) Uani 0.8989(7) 1 d PD A 2
F14 F 0.6831(3) 0.0933(3) 0.7788(3) 0.0742(11) Uani 0.8989(7) 1 d PD A 2
F15 F 0.8545(3) 0.0842(3) 0.6897(3) 0.0742(11) Uani 0.8989(7) 1 d PD A 2
F16 F 0.6552(3) 0.2731(2) 0.6908(3) 0.0658(10) Uani 0.8989(7) 1 d PD A 2
P2 P -0.1779(4) -0.3230(3) 0.8422(4) 0.0931(15) Uani 0.4494(4) 1 d PD A 3
F21 F -0.3051(7) -0.3408(9) 0.8904(9) 0.178(4) Uani 0.4494(4) 1 d PD A 3
F22 F -0.1181(11) -0.3308(10) 0.9498(7) 0.168(6) Uani 0.4494(4) 1 d PD A 3
F23 F -0.0479(6) -0.3164(8) 0.7952(7) 0.115(4) Uani 0.4494(4) 1 d PD A 3
F24 F -0.2363(10) -0.3125(9) 0.7389(7) 0.169(5) Uani 0.4494(4) 1 d PD A 3
F25 F -0.1702(8) -0.4519(5) 0.8731(7) 0.116(3) Uani 0.4494(4) 1 d PD A 3
F26 F -0.1934(10) -0.1957(6) 0.8104(9) 0.141(5) Uani 0.4494(4) 1 d PD A 3
P2' P 0.6831(3) 0.5718(3) 0.8347(3) 0.0821(11) Uani 0.4494(4) 1 d PD A 4
F21' F 0.6670(11) 0.6724(6) 0.8729(9) 0.165(6) Uani 0.4494(4) 1 d PD A 4
F22' F 0.7343(10) 0.6443(9) 0.7262(7) 0.136(5) Uani 0.4494(4) 1 d PD A 4
F23' F 0.7025(9) 0.4729(6) 0.7949(7) 0.126(4) Uani 0.4494(4) 1 d PD A 4
F24' F 0.6298(11) 0.5023(9) 0.9389(6) 0.164(6) Uani 0.4494(4) 1 d PD A 4
F25' F 0.8125(9) 0.5584(12) 0.8827(14) 0.41(2) Uani 0.4494(4) 1 d PD A 4
F26' F 0.5551(6) 0.6017(8) 0.7886(7) 0.112(3) Uani 0.4494(4) 1 d PD A 4
C1 C 0.2638(16) -0.4757(11) 0.8280(11) 0.236(8) Uani 0.8989(7) 1 d P A 5
H1A H 0.1839 -0.4972 0.8495 0.354 Uiso 0.8989(7) 1 calc PR A 5
H1B H 0.3164 -0.4979 0.8883 0.354 Uiso 0.8989(7) 1 calc PR A 5
H1C H 0.2955 -0.5112 0.7799 0.354 Uiso 0.8989(7) 1 calc PR A 5
C2 C 0.2570(9) -0.3520(11) 0.7755(8) 0.127(4) Uani 0.8989(7) 1 d P A 5
O2 O 0.2475(6) -0.3150(6) 0.6791(6) 0.147(3) Uani 0.8989(7) 1 d P A 5
C3 C 0.2689(12) -0.2885(10) 0.8360(10) 0.173(5) Uani 0.8989(7) 1 d P A 5
H3A H 0.3415 -0.2514 0.817 0.26 Uiso 0.8989(7) 1 calc PR A 5
H3B H 0.2739 -0.3351 0.9084 0.26 Uiso 0.8989(7) 1 calc PR A 5
H3C H 0.1996 -0.2343 0.8253 0.26 Uiso 0.8989(7) 1 calc PR A 5
Ru2 Ru 0.2213(3) -0.0711(2) 0.6924(2) 0.0321(7) Uiso 0.1011(7) 1 d PD A -6
N41 N 0.2959(8) -0.0446(7) 0.8117(7) 0.028(6) Uiso 0.1011(7) 1 d PD A -6
C42 C 0.2487(8) -0.0936(7) 0.9051(8) 0.019(6) Uiso 0.1011(7) 1 d PD A -6
C43 C 0.2828(13) -0.0738(11) 0.9930(11) 0.046(10) Uiso 0.1011(7) 1 d PD A -6
H43 H 0.2487 -0.1091 1.0578 0.055 Uiso 0.1011(7) 1 calc PR A -6
C44 C 0.3677(17) -0.0016(17) 0.9829(12) 0.041(10) Uiso 0.1011(7) 1 d PD A -6
H44 H 0.392 0.0144 1.0407 0.05 Uiso 0.1011(7) 1 calc PR A -6
C45 C 0.4157(7) 0.0462(8) 0.8889(10) 0.027(7) Uiso 0.1011(7) 1 d PD A -6
H45 H 0.4751 0.0946 0.8812 0.033 Uiso 0.0506(4) 1 calc PR A -6
C46 C 0.3785(16) 0.0246(15) 0.8063(12) 0.045(10) Uiso 0.1011(7) 1 d PD A -6
H46 H 0.4123 0.06 0.7414 0.054 Uiso 0.1011(7) 1 calc PR A -6
C47 C 0.4997(8) 0.1201(9) 0.882(3) 0.032(16) Uiso 0.0506(4) 1 d PD A 7
C48 C 0.5785(11) 0.1853(12) 0.857(6) 0.08(4) Uiso 0.0506(4) 1 d PD A 7
H48 H 0.6381 0.2346 0.8387 0.102 Uiso 0.0506(4) 1 calc PR A 7
N41' N 0.1354(8) -0.1740(8) 0.8138(8) 0.029(6) Uiso 0.1011(7) 1 d PD A -6
C42' C 0.1608(7) -0.1693(7) 0.9049(8) 0.016(6) Uiso 0.1011(7) 1 d PD A -6
C43' C 0.1131(12) -0.2381(10) 0.9941(11) 0.015(6) Uiso 0.1011(7) 1 d PD A -6
H43' H 0.1346 -0.2356 1.0589 0.018 Uiso 0.1011(7) 1 calc PR A -6
C44' C 0.0355(17) -0.3091(15) 0.9890(11) 0.025(7) Uiso 0.1011(7) 1 d PD A -6
H44' H 0.0003 -0.3544 1.0495 0.03 Uiso 0.1011(7) 1 calc PR A -6
C45' C 0.0093(8) -0.3139(8) 0.8947(10) 0.019(6) Uiso 0.0506(4) 1 d PD A -6
H45' H -0.0447 -0.3618 0.8875 0.023 Uiso 0.1011(7) 1 calc PR A -6
C46' C 0.0642(15) -0.2468(13) 0.8118(12) 0.019(6) Uiso 0.1011(7) 1 d PD A -6
H46' H 0.0499 -0.2531 0.7471 0.023 Uiso 0.1011(7) 1 calc PR A -6
C47' C -0.0635(10) -0.3928(9) 0.891(3) 0.07(3) Uiso 0.0506(4) 1 d PD A 7
C48' C -0.1289(14) -0.4650(12) 0.895(4) 0.027(16) Uiso 0.0506(4) 1 d PD A 7
H48' H -0.1787 -0.5199 0.8973 0.033 Uiso 0.0506(4) 1 calc PR A 7
N51 N 0.3350(10) -0.2039(8) 0.6911(8) 0.028(6) Uiso 0.1011(7) 1 d PD A -6
C52 C 0.3185(10) -0.2441(9) 0.6146(9) 0.039(9) Uiso 0.1011(7) 1 d PD A -6
C53 C 0.3868(13) -0.3362(12) 0.6087(13) 0.043(10) Uiso 0.1011(7) 1 d PD A -6
H53 H 0.3734 -0.3624 0.5545 0.052 Uiso 0.1011(7) 1 calc PR A -6
C54 C 0.4748(19) -0.3898(14) 0.6826(13) 0.052(11) Uiso 0.1011(7) 1 d PD A -6
H54 H 0.5232 -0.4521 0.6794 0.062 Uiso 0.1011(7) 1 calc PR A -6
C55 C 0.489(2) -0.3495(14) 0.7598(16) 0.081(18) Uiso 0.1011(7) 1 d PD A -6
H55 H 0.5443 -0.3862 0.8141 0.097 Uiso 0.1011(7) 1 calc PR A -6
C56 C 0.4224(16) -0.2553(15) 0.7579(15) 0.056(12) Uiso 0.1011(7) 1 d PD A -6
H56 H 0.4401 -0.2246 0.8079 0.067 Uiso 0.1011(7) 1 calc PR A -6
N51' N 0.1456(10) -0.1149(9) 0.5810(8) 0.042(8) Uiso 0.1011(7) 1 d PD A -6
C52' C 0.2045(10) -0.1982(10) 0.5596(9) 0.054(12) Uiso 0.1011(7) 1 d PD A -6
C53' C 0.1693(14) -0.2309(14) 0.4811(12) 0.081(18) Uiso 0.1011(7) 1 d PD A -6
H53' H 0.2095 -0.2923 0.4689 0.098 Uiso 0.1011(7) 1 calc PR A -6
C54' C 0.0718(18) -0.1699(15) 0.4203(15) 0.085(19) Uiso 0.1011(7) 1 d PD A -6
H54' H 0.0514 -0.1835 0.3602 0.102 Uiso 0.1011(7) 1 calc PR A -6
C55' C 0.007(2) -0.0913(15) 0.4475(15) 0.10(2) Uiso 0.1011(7) 1 d PD A -6
H55' H -0.066 -0.0569 0.4126 0.115 Uiso 0.1011(7) 1 calc PR A -6
C56' C 0.0470(16) -0.0625(17) 0.5259(15) 0.065(14) Uiso 0.1011(7) 1 d PD A -6
H56' H 0.0045 -0.0042 0.5419 0.078 Uiso 0.1011(7) 1 calc PR A -6
N61 N 0.1053(11) 0.0675(8) 0.6698(13) 0.052(10) Uiso 0.1011(7) 1 d PD A -6
C62 C 0.1487(13) 0.1619(10) 0.6053(14) 0.028(9) Uiso 0.1011(7) 1 d PD A -6
C63 C 0.0825(14) 0.2634(12) 0.5904(19) 0.031(8) Uiso 0.1011(7) 1 d PD A -6
H63 H 0.1119 0.3291 0.5479 0.038 Uiso 0.1011(7) 1 calc PR A -6
C64 C -0.0275(18) 0.2652(15) 0.640(2) 0.073(16) Uiso 0.1011(7) 1 d PD A -6
H64 H -0.079 0.3308 0.6226 0.088 Uiso 0.1011(7) 1 calc PR A -6
C65 C -0.0599(18) 0.1732(12) 0.712(2) 0.035(8) Uiso 0.1011(7) 1 d PD A -6
H65 H -0.1292 0.1751 0.7515 0.042 Uiso 0.1011(7) 1 calc PR A -6
C66 C 0.0109(15) 0.0750(13) 0.7257(17) 0.026(7) Uiso 0.1011(7) 1 d PD A -6
H66 H -0.0102 0.011 0.7779 0.031 Uiso 0.1011(7) 1 calc PR A -6
N61' N 0.3041(11) 0.0398(9) 0.5766(11) 0.027(7) Uiso 0.1011(7) 1 d PD A -6
C62' C 0.2411(14) 0.1410(11) 0.5375(14) 0.034(8) Uiso 0.1011(7) 1 d PD A -6
C63' C 0.2910(15) 0.2263(16) 0.461(2) 0.085(19) Uiso 0.1011(7) 1 d PD A -6
H63' H 0.2484 0.2963 0.433 0.101 Uiso 0.1011(7) 1 calc PR A -6
C64' C 0.4039(19) 0.2047(13) 0.426(3) 0.13(2) Uiso 0.1011(7) 1 d PD A -6
H64' H 0.4507 0.262 0.3904 0.162 Uiso 0.1011(7) 1 calc PR A -6
C65' C 0.446(3) 0.0976(14) 0.446(2) 0.13(2) Uiso 0.1011(7) 1 d PD A -6
H65' H 0.4984 0.0762 0.4003 0.162 Uiso 0.1011(7) 1 calc PR A -6
C66' C 0.4088(16) 0.0230(19) 0.535(2) 0.09(2) Uiso 0.1011(7) 1 d PD A -6
H66' H 0.4587 -0.0421 0.5675 0.107 Uiso 0.1011(7) 1 calc PR A -6
P3 P 0.7264(7) -0.0750(6) 0.6936(6) 0.042(3) Uiso 0.1011(7) 1 d PD A 8
F31 F 0.6552(15) -0.0914(14) 0.6048(11) 0.070(8) Uiso 0.1011(7) 1 d PD A 8
F32 F 0.7889(15) 0.0189(13) 0.6092(13) 0.060(7) Uiso 0.1011(7) 1 d PD A 8
F33 F 0.8046(14) -0.0589(14) 0.7794(11) 0.062(8) Uiso 0.1011(7) 1 d PD A 8
F34 F 0.6544(14) -0.1552(13) 0.7782(12) 0.057(7) Uiso 0.1011(7) 1 d PD A 8
F35 F 0.8298(13) -0.1627(12) 0.6858(16) 0.073(9) Uiso 0.1011(7) 1 d PD A 8
F36 F 0.6145(14) 0.0116(14) 0.6948(18) 0.105(13) Uiso 0.1011(7) 1 d PD A 8
P4 P -0.1965(9) -0.5679(8) 0.8217(7) 0.049(6) Uiso 0.0506(4) 1 d PD A 9
F41 F -0.3247(12) -0.568(2) 0.8691(17) 0.100(19) Uiso 0.0506(4) 1 d PD A 9
F42 F -0.144(2) -0.5713(19) 0.9276(11) 0.11(3) Uiso 0.0506(4) 1 d PD A 9
F43 F -0.0656(12) -0.575(2) 0.7780(17) 0.067(17) Uiso 0.0506(4) 1 d PD A 9
F44 F -0.249(2) -0.550(2) 0.7127(11) 0.08(2) Uiso 0.0506(4) 1 d PD A 9
F45 F -0.181(3) -0.6971(10) 0.859(2) 0.073(18) Uiso 0.0506(4) 1 d PD A 9
F46 F -0.222(3) -0.4370(10) 0.784(2) 0.100(19) Uiso 0.0506(4) 1 d PD A 9
P4' P 0.6568(10) 0.3097(9) 0.8542(9) 0.058(6) Uiso 0.0506(4) 1 d PD A 10
F41' F 0.633(3) 0.4140(12) 0.8859(18) 0.176(9) Uiso 0.0506(4) 1 d PD A 10
F42' F 0.701(2) 0.385(2) 0.7463(14) 0.10(2) Uiso 0.0506(4) 1 d PD A 10
F43' F 0.689(2) 0.2049(13) 0.8229(17) 0.058(6) Uiso 0.0506(4) 1 d PD A 10
F44' F 0.598(2) 0.238(2) 0.9547(15) 0.080(19) Uiso 0.0506(4) 1 d PD A 10
F45' F 0.7888(13) 0.287(2) 0.899(2) 0.055(14) Uiso 0.0506(4) 1 d PD A 10
F46' F 0.5203(13) 0.337(2) 0.814(2) 0.070(17) Uiso 0.0506(4) 1 d PD A 10
O1 O 0.2632(8) 0.4312(7) 0.6904(7) 0.023(2) Uiso 0.250(5) 1 d PD B 11
O3 O 0.3860(9) 0.5673(8) 0.5596(8) 0.033(3) Uiso 0.250(5) 1 d PD B 11

loop_
_atom_site_aniso_label
_atom_site_aniso_U_11
_atom_site_aniso_U_22
_atom_site_aniso_U_33
_atom_site_aniso_U_23
_atom_site_aniso_U_13
_atom_site_aniso_U_12
Ru1 0.02093(15) 0.02565(14) 0.03364(16) -0.01043(11) -0.00280(11) 0.00187(11)
N11 0.0309(18) 0.0405(18) 0.0367(18) -0.0162(14) -0.0017(14) -0.0036(15)
C12 0.064(3) 0.081(3) 0.035(2) -0.017(2) 0.000(2) -0.033(3)
C13 0.128(5) 0.177(6) 0.041(3) -0.033(3) 0.002(3) -0.101(5)
C14 0.118(5) 0.146(5) 0.047(3) -0.034(3) 0.004(3) -0.082(4)
C15 0.064(4) 0.076(3) 0.075(3) -0.040(3) -0.008(3) -0.020(3)
C16 0.044(3) 0.050(2) 0.044(2) -0.018(2) -0.002(2) -0.006(2)
C17 0.112(10) 0.110(9) 0.081(9) -0.033(7) 0.005(8) -0.070(8)
N11' 0.0262(17) 0.0374(17) 0.0405(19) -0.0109(15) -0.0013(14) -0.0059(15)
C12' 0.060(3) 0.084(4) 0.039(3) -0.014(2) 0.001(2) -0.035(3)
C13' 0.141(6) 0.142(6) 0.045(4) 0.008(4) -0.011(4) -0.092(5)
C14' 0.136(5) 0.141(6) 0.052(4) 0.004(4) -0.007(4) -0.097(5)
C15' 0.073(4) 0.071(4) 0.063(4) -0.010(3) -0.002(3) -0.036(3)
C16' 0.037(2) 0.047(2) 0.046(3) -0.013(2) -0.006(2) -0.005(2)
C17' 0.069(8) 0.083(9) 0.078(9) 0.000(7) -0.006(7) -0.028(7)
N21 0.0211(15) 0.0279(15) 0.0393(17) -0.0100(13) -0.0087(13) 0.0011(13)
C22 0.0269(19) 0.0249(17) 0.037(2) -0.0088(15) -0.0046(16) 0.0043(16)
C23 0.041(2) 0.039(2) 0.055(2) -0.0262(18) -0.007(2) 0.0088(19)
C24 0.036(2) 0.040(2) 0.073(3) -0.024(2) -0.011(2) 0.018(2)
C25 0.031(2) 0.041(2) 0.068(3) -0.018(2) -0.018(2) 0.0143(19)
C26 0.033(2) 0.034(2) 0.052(2) -0.0156(18) -0.0125(19) 0.0040(18)
N21' 0.0216(15) 0.0283(15) 0.0298(16) -0.0089(13) -0.0017(13) 0.0032(13)
C22' 0.0210(18) 0.0313(19) 0.038(2) -0.0104(16) -0.0041(16) 0.0010(16)
C23' 0.043(3) 0.054(2) 0.047(2) -0.0290(19) -0.0175(19) 0.013(2)
C24' 0.052(3) 0.058(3) 0.053(3) -0.027(2) -0.023(2) 0.006(2)
C25' 0.030(2) 0.043(2) 0.047(2) -0.0147(19) -0.0155(18) 0.0043(19)
C26' 0.0232(19) 0.036(2) 0.040(2) -0.0096(17) -0.0075(16) 0.0065(17)
N31 0.0195(15) 0.0293(15) 0.0421(17) -0.0164(13) 0.0027(13) -0.0015(13)
C32 0.0246(19) 0.0264(17) 0.039(2) -0.0119(15) 0.0004(16) -0.0008(15)
C33 0.036(2) 0.029(2) 0.062(3) -0.0128(19) 0.004(2) 0.0042(19)
C34 0.043(3) 0.046(2) 0.090(4) -0.036(2) 0.004(3) 0.013(2)
C35 0.043(3) 0.049(2) 0.072(3) -0.030(2) 0.018(2) 0.003(2)
C36 0.033(2) 0.038(2) 0.061(3) -0.0215(19) 0.020(2) -0.0060(18)
N31' 0.0230(15) 0.0278(14) 0.0329(16) -0.0140(12) -0.0017(12) 0.0007(13)
C32' 0.0264(19) 0.0285(18) 0.036(2) -0.0116(15) 0.0004(16) 0.0062(16)
C33' 0.050(3) 0.036(2) 0.052(3) -0.008(2) 0.011(2) 0.005(2)
C34' 0.059(3) 0.043(3) 0.048(3) -0.002(2) 0.022(2) -0.011(2)
C35' 0.038(2) 0.044(2) 0.049(3) -0.014(2) 0.012(2) -0.005(2)
C36' 0.028(2) 0.034(2) 0.040(2) -0.0145(17) 0.0009(17) 0.0038(17)
P1 0.0320(5) 0.0391(5) 0.0442(6) -0.0130(5) -0.0036(5) -0.0037(5)
F11 0.0463(16) 0.0727(18) 0.0649(17) -0.0350(14) -0.0249(13) 0.0188(14)
F12 0.0460(16) 0.0531(17) 0.0698(19) -0.0061(15) 0.0174(15) 0.0009(14)
F13 0.084(2) 0.096(2) 0.0550(17) -0.0269(15) -0.0023(16) -0.0507(18)
F14 0.080(2) 0.075(2) 0.060(2) -0.0021(16) -0.0069(17) -0.0461(17)
F15 0.0545(19) 0.0534(17) 0.112(3) -0.0297(17) -0.0336(18) 0.0223(15)
F16 0.0531(18) 0.0615(17) 0.088(2) -0.0349(15) 0.0236(16) -0.0016(15)
P2 0.074(2) 0.068(2) 0.122(3) -0.021(2) 0.014(2) 0.0196(19)
F21 0.113(7) 0.238(8) 0.285(9) -0.214(7) 0.094(6) -0.063(7)
F22 0.177(12) 0.168(12) 0.123(10) -0.006(9) 0.004(9) -0.012(11)
F23 0.072(5) 0.117(7) 0.137(8) -0.032(6) 0.017(5) 0.029(5)
F24 0.108(9) 0.194(9) 0.264(11) -0.161(8) -0.043(8) 0.015(8)
F25 0.116(6) 0.097(5) 0.131(7) -0.056(5) -0.045(5) 0.078(5)
F26 0.120(8) 0.080(6) 0.190(12) -0.013(7) 0.017(8) 0.020(6)
P2' 0.064(2) 0.089(2) 0.102(2) -0.0523(18) -0.0195(18) 0.0294(18)
F21' 0.160(10) 0.079(6) 0.247(15) -0.063(8) -0.061(10) 0.074(6)
F22' 0.115(9) 0.178(11) 0.137(8) -0.078(8) 0.026(7) -0.034(8)
F23' 0.103(7) 0.135(7) 0.153(8) -0.080(6) -0.007(6) 0.044(6)
F24' 0.218(14) 0.174(11) 0.089(7) -0.043(7) -0.021(8) 0.022(11)
F25' 0.31(2) 0.164(12) 0.77(5) -0.18(2) -0.10(3) -0.099(15)
F26' 0.069(5) 0.133(7) 0.135(7) -0.059(6) -0.007(5) 0.035(5)
C1 0.335(19) 0.169(11) 0.213(12) -0.078(9) -0.153(12) 0.014(13)
C2 0.086(6) 0.194(10) 0.094(6) -0.041(7) 0.007(5) -0.003(7)
O2 0.105(5) 0.188(7) 0.149(6) -0.053(6) -0.007(5) -0.033(5)
C3 0.196(12) 0.155(9) 0.193(10) -0.091(8) 0.089(9) -0.038(9)

loop_
_atom_type_symbol
_atom_type_description
_atom_type_scat_dispersion_real
_atom_type_scat_dispersion_imag
_atom_type_scat_source
C C 0.0033 0.0016 'International Tables Vol C Tables 4.2.6.8 and 6.1.1.4'
H H 0 0 'International Tables Vol C Tables 4.2.6.8 and 6.1.1.4'
F F 0.0171 0.0103 'International Tables Vol C Tables 4.2.6.8 and 6.1.1.4'
N N 0.0061 0.0033 'International Tables Vol C Tables 4.2.6.8 and 6.1.1.4'
O O 0.0106 0.006 'International Tables Vol C Tables 4.2.6.8 and 6.1.1.4'
P P 0.1023 0.0942 'International Tables Vol C Tables 4.2.6.8 and 6.1.1.4'
Ru Ru -1.2594 0.8363 'International Tables Vol C Tables 4.2.6.8 and 6.1.1.4'

loop_
_geom_angle_atom_site_label_1
_geom_angle_atom_site_label_2
_geom_angle_atom_site_label_3
_geom_angle
N21' Ru1 N11 174.24(13)
N21' Ru1 N11' 96.85(14)
N11 Ru1 N11' 79.09(14)
N21' Ru1 N31' 86.99(13)
N11 Ru1 N31' 97.24(14)
N11' Ru1 N31' 175.56(15)
N21' Ru1 N31 96.01(13)
N11 Ru1 N31 88.66(14)
N11' Ru1 N31 98.50(13)
N31' Ru1 N31 78.81(12)
N21' Ru1 N21 79.09(13)
N11 Ru1 N21 96.54(14)
N11' Ru1 N21 87.09(13)
N31' Ru1 N21 95.87(13)
N31 Ru1 N21 173.02(13)
C16 N11 C12 119.2(4)
C16 N11 Ru1 126.0(3)
C12 N11 Ru1 114.8(3)
N11 C12 C13 120.5(5)
N11 C12 C12' 115.1(4)
C13 C12 C12' 124.3(5)
C14 C13 C12 118.2(5)
C14 C13 H13 120.9
C12 C13 H13 120.9
C15 C14 C13 119.7(6)
C15 C14 H14 120.2
C13 C14 H14 120.2
C16 C15 C14 119.6(6)
C16 C15 H15 120.2
C14 C15 H15 120.2
N11 C16 C15 122.4(5)
N11 C16 H16 118.8
C15 C16 H16 118.8
C15 C17 C18 173(2)
C17 C18 H18 180
C12' N11' C16' 116.9(4)
C12' N11' Ru1 115.8(3)
C16' N11' Ru1 127.0(3)
N11' C12' C13' 122.1(5)
N11' C12' C12 114.8(4)
C13' C12' C12 123.1(5)
C14' C13' C12' 119.9(6)
C14' C13' H13' 120
C12' C13' H13' 120
C13' C14' C15' 118.5(6)
C13' C14' H14' 120.8
C15' C14' H14' 120.8
C16' C15' C14' 118.1(6)
C16' C15' H15' 120.9
C14' C15' H15' 120.9
N11' C16' C15' 124.5(5)
N11' C16' H16' 117.7
C15' C16' H16' 117.7
C15' C17' C18' 166(1)
C17' C18' H18' 180
C26 N21 C22 117.8(4)
C26 N21 Ru1 126.8(3)
C22 N21 Ru1 115.4(2)
N21 C22 C23 121.4(4)
N21 C22 C22' 113.6(3)
C23 C22 C22' 125.1(4)
C22 C23 C24 119.4(5)
C22 C23 H23 120.3
C24 C23 H23 120.3
C25 C24 C23 118.7(4)
C25 C24 H24 120.6
C23 C24 H24 120.6
C24 C25 C26 119.3(4)
C24 C25 H25 120.4
C26 C25 H25 120.4
N21 C26 C25 123.4(5)
N21 C26 H26 118.3
C25 C26 H26 118.3
C22' N21' C26' 118.5(4)
C22' N21' Ru1 115.4(3)
C26' N21' Ru1 125.9(3)
N21' C22' C23' 121.3(4)
N21' C22' C22 116.3(4)
C23' C22' C22 122.5(4)
C22' C23' C24' 118.8(4)
C22' C23' H23' 120.6
C24' C23' H23' 120.6
C25' C24' C23' 119.9(5)
C25' C24' H24' 120
C23' C24' H24' 120
C24' C25' C26' 118.1(4)
C24' C25' H25' 121
C26' C25' H25' 121
N21' C26' C25' 123.4(4)
N21' C26' H26' 118.3
C25' C26' H26' 118.3
C36 N31 C32 118.3(3)
C36 N31 Ru1 126.2(3)
C32 N31 Ru1 115.5(3)
N31 C32 C33 120.9(4)
N31 C32 C32' 114.5(3)
C33 C32 C32' 124.5(4)
C34 C33 C32 119.1(4)
C34 C33 H33 120.4
C32 C33 H33 120.4
C35 C34 C33 118.7(4)
C35 C34 H34 120.6
C33 C34 H34 120.6
C34 C35 C36 120.4(5)
C34 C35 H35 119.8
C36 C35 H35 119.8
N31 C36 C35 122.6(4)
N31 C36 H36 118.7
C35 C36 H36 118.7
C36' N31' C32' 117.9(3)
C36' N31' Ru1 126.6(3)
C32' N31' Ru1 115.5(3)
N31' C32' C33' 121.3(4)
N31' C32' C32 115.3(3)
C33' C32' C32 123.3(4)
C34' C33' C32' 118.3(4)
C34' C33' H33' 120.8
C32' C33' H33' 120.8
C35' C34' C33' 119.9(4)
C35' C34' H34' 120.1
C33' C34' H34' 120.1
C36' C35' C34' 119.0(4)
C36' C35' H35' 120.5
C34' C35' H35' 120.5
N31' C36' C35' 123.5(4)
N31' C36' H36' 118.2
C35' C36' H36' 118.2
F13 P1 F16 91.2(2)
F13 P1 F11 178.08(18)
F16 P1 F11 89.52(18)
F13 P1 F14 89.11(19)
F16 P1 F14 90.41(19)
F11 P1 F14 89.09(19)
F13 P1 F12 89.67(19)
F16 P1 F12 89.14(17)
F11 P1 F12 92.14(18)
F14 P1 F12 178.7(2)
F13 P1 F15 90.2(2)
F16 P1 F15 177.8(2)
F11 P1 F15 89.14(19)
F14 P1 F15 91.3(2)
F12 P1 F15 89.20(18)
F24 P2 F26 89.2(6)
F24 P2 F21 86.7(6)
F26 P2 F21 95.6(6)
F24 P2 F23 92.8(6)
F26 P2 F23 89.5(6)
F21 P2 F23 174.9(6)
F24 P2 F25 88.7(6)
F26 P2 F25 176.7(6)
F21 P2 F25 81.6(5)
F23 P2 F25 93.2(5)
F24 P2 F22 178.5(7)
F26 P2 F22 89.4(7)
F21 P2 F22 93.0(6)
F23 P2 F22 87.6(6)
F25 P2 F22 92.7(6)
F26' P2' F24' 88.9(6)
F26' P2' F23' 91.1(6)
F24' P2' F23' 93.2(6)
F26' P2' F21' 89.9(6)
F24' P2' F21' 88.1(6)
F23' P2' F21' 178.4(7)
F26' P2' F25' 171.7(7)
F24' P2' F25' 93.0(8)
F23' P2' F25' 96.9(7)
F21' P2' F25' 82.2(8)
F26' P2' F22' 89.5(5)
F24' P2' F22' 178.4(6)
F23' P2' F22' 86.9(6)
F21' P2' F22' 91.8(6)
F25' P2' F22' 88.6(8)
O2 C2 C3 124.2(12)
O2 C2 C1 117.4(13)
C3 C2 C1 118.3(10)
N41 Ru2 N61' 97.9(6)
N41 Ru2 N41' 79.2(4)
N61' Ru2 N41' 175.8(6)
N41 Ru2 N51' 174.0(4)
N61' Ru2 N51' 87.1(6)
N41' Ru2 N51' 95.9(5)
N41 Ru2 N51 98.3(4)
N61' Ru2 N51 95.3(5)
N41' Ru2 N51 88.1(4)
N51' Ru2 N51 77.8(4)
N41 Ru2 N61 89.2(6)
N61' Ru2 N61 79.1(5)
N41' Ru2 N61 97.8(4)
N51' Ru2 N61 95.1(6)
N51 Ru2 N61 171.2(6)
C46 N41 C42 117.1(11)
C46 N41 Ru2 126.8(9)
C42 N41 Ru2 115.7(7)
N41 C42 C43 122.1(10)
N41 C42 C42' 113.8(10)
C43 C42 C42' 124.0(10)
C44 C43 C42 118.3(13)
C44 C43 H43 120.9
C42 C43 H43 120.9
C45 C44 C43 119.1(15)
C45 C44 H44 120.4
C43 C44 H44 120.4
C46 C45 C44 120.0(12)
C46 C45 H45 120
C44 C45 H45 120
N41 C46 C45 123.3(13)
N41 C46 H46 118.3
C45 C46 H46 118.3
C45 C47 C48 168(5)
C47 C48 H48 180
C46' N41' C42' 117.2(10)
C46' N41' Ru2 127.7(9)
C42' N41' Ru2 115.0(7)
N41' C42' C43' 121.0(10)
N41' C42' C42 115.7(9)
C43' C42' C42 123.2(11)
C44' C43' C42' 120.4(13)
C44' C43' H43' 119.8
C42' C43' H43' 119.8
C43' C44' C45' 118.6(13)
C43' C44' H44' 120.7
C45' C44' H44' 120.7
C46' C45' C44' 117.1(12)
C46' C45' H45' 121.5
C44' C45' H45' 121.5
N41' C46' C45' 125.7(14)
N41' C46' H46' 117.2
C45' C46' H46' 117.2
C45' C47' C48' 176(4)
C47' C48' H48' 180
C56 N51 C52 116.4(12)
C56 N51 Ru2 126.7(11)
C52 N51 Ru2 116.9(7)
N51 C52 C53 121.8(11)
N51 C52 C52' 111.8(10)
C53 C52 C52' 124.5(12)
C52 C53 C54 119.9(15)
C52 C53 H53 120.1
C54 C53 H53 120.1
C55 C54 C53 117.6(16)
C55 C54 H54 121.2
C53 C54 H54 121.2
C54 C55 C56 119.2(17)
C54 C55 H55 120.4
C56 C55 H55 120.4
N51 C56 C55 124.8(18)
N51 C56 H56 117.6
C55 C56 H56 117.6
C52' N51' C56' 119.2(13)
C52' N51' Ru2 115.9(8)
C56' N51' Ru2 124.8(11)
N51' C52' C53' 122.2(11)
N51' C52' C52 116.5(11)
C53' C52' C52 120.8(11)
C52' C53' C54' 117.3(15)
C52' C53' H53' 121.3
C54' C53' H53' 121.3
C55' C54' C53' 120.0(17)
C55' C54' H54' 120
C53' C54' H54' 120
C54' C55' C56' 119.0(17)
C54' C55' H55' 120.5
C56' C55' H55' 120.5
N51' C56' C55' 121.6(17)
N51' C56' H56' 119.2
C55' C56' H56' 119.2
C66 N61 C62 119.1(12)
C66 N61 Ru2 125.4(10)
C62 N61 Ru2 113.9(8)
N61 C62 C63 119.5(12)
N61 C62 C62' 112.7(11)
C63 C62 C62' 125.3(13)
C64 C63 C62 118.7(14)
C64 C63 H63 120.6
C62 C63 H63 120.6
C65 C64 C63 119.8(15)
C65 C64 H64 120.1
C63 C64 H64 120.1
C64 C65 C66 118.6(17)
C64 C65 H65 120.7
C66 C65 H65 120.7
N61 C66 C65 123.0(15)
N61 C66 H66 118.5
C65 C66 H66 118.5
C66' N61' C62' 118.4(12)
C66' N61' Ru2 126.9(11)
C62' N61' Ru2 114.7(9)
N61' C62' C63' 120.3(12)
N61' C62' C62 113.9(11)
C63' C62' C62 121.9(14)
C64' C63' C62' 117.9(16)
C64' C63' H63' 121
C62' C63' H63' 121
C65' C64' C63' 117.7(17)
C65' C64' H64' 121.2
C63' C64' H64' 121.2
C66' C65' C64' 117(2)
C66' C65' H65' 121.5
C64' C65' H65' 121.5
N61' C66' C65' 121.4(17)
N61' C66' H66' 119.3
C65' C66' H66' 119.3
F34 P3 F31 92.4(10)
F34 P3 F35 96.5(9)
F31 P3 F35 90.6(11)
F34 P3 F33 89.9(9)
F31 P3 F33 176.8(10)
F35 P3 F33 87.0(10)
F34 P3 F32 172.8(11)
F31 P3 F32 88.6(9)
F35 P3 F32 90.7(9)
F33 P3 F32 89.3(9)
F34 P3 F36 83.2(9)
F31 P3 F36 84.6(11)
F35 P3 F36 175.2(13)
F33 P3 F36 97.8(11)
F32 P3 F36 89.8(9)
F44 P4 F41 91.8(12)
F44 P4 F42 173.3(13)
F41 P4 F42 88.7(12)
F44 P4 F43 89.6(12)
F41 P4 F43 176.6(13)
F42 P4 F43 90.3(12)
F44 P4 F45 96.2(14)
F41 P4 F45 91.1(14)
F42 P4 F45 90.5(13)
F43 P4 F45 85.7(13)
F44 P4 F46 82.4(13)
F41 P4 F46 85.3(14)
F42 P4 F46 91.0(13)
F43 P4 F46 97.9(14)
F45 P4 F46 176.0(16)
F44' P4' F41' 91.7(13)
F44' P4' F42' 173.2(14)
F41' P4' F42' 88.4(13)
F44' P4' F45' 96.2(13)
F41' P4' F45' 91.0(15)
F42' P4' F45' 90.7(13)
F44' P4' F43' 89.7(13)
F41' P4' F43' 176.3(15)
F42' P4' F43' 90.5(13)
F45' P4' F43' 85.5(14)
F44' P4' F46' 82.5(12)
F41' P4' F46' 85.4(15)
F42' P4' F46' 90.7(13)
F45' P4' F46' 176.1(17)
F43' P4' F46' 98.2(15)

loop_
_geom_bond_atom_site_label_1
_geom_bond_atom_site_label_2
_geom_bond_distance
Ru1 N21' 2.045(4)
Ru1 N11 2.045(4)
Ru1 N11' 2.047(3)
Ru1 N31' 2.049(3)
Ru1 N31 2.061(3)
Ru1 N21 2.068(3)
N11 C16 1.348(6)
N11 C12 1.356(6)
C12 C13 1.405(8)
C12 C12' 1.471(8)
C13 C14 1.389(10)
C13 H13 0.95
C14 C15 1.370(8)
C14 H14 0.95
C15 C16 1.353(8)
C15 H15 0.95
C15 C17 1.37(2)
C16 H16 0.95
C17 C18 1.269(18)
C18 H18 0.95
N11' C12' 1.328(6)
N11' C16' 1.336(6)
C12' C13' 1.390(8)
C13' C14' 1.360(10)
C13' H13' 0.95
C14' C15' 1.378(9)
C14' H14' 0.95
C15' C16' 1.365(7)
C15' H15' 0.95
C16' H16' 0.95
C15' C17' 1.36(2)
C17' C18' 1.225(17)
C18' H18' 0.95
N21 C26 1.332(5)
N21 C22 1.364(6)
C22 C23 1.383(6)
C22 C22' 1.476(5)
C23 C24 1.391(6)
C23 H23 0.95
C24 C25 1.365(8)
C24 H24 0.95
C25 C26 1.373(6)
C25 H25 0.95
C26 H26 0.95
N21' C22' 1.343(5)
N21' C26' 1.349(5)
C22' C23' 1.385(7)
C23' C24' 1.397(6)
C23' H23' 0.95
C24' C25' 1.363(7)
C24' H24' 0.95
C25' C26' 1.371(7)
C25' H25' 0.95
C26' H26' 0.95
N31 C36 1.324(5)
N31 C32 1.373(5)
C32 C33 1.404(6)
C32 C32' 1.451(6)
C33 C34 1.397(7)
C33 H33 0.95
C34 C35 1.343(7)
C34 H34 0.95
C35 C36 1.398(6)
C35 H35 0.95
C36 H36 0.95
N31' C36' 1.331(5)
N31' C32' 1.371(5)
C32' C33' 1.401(6)
C33' C34' 1.379(7)
C33' H33' 0.95
C34' C35' 1.372(7)
C34' H34' 0.95
C35' C36' 1.368(6)
C35' H35' 0.95
C36' H36' 0.95
P1 F13 1.576(4)
P1 F16 1.579(3)
P1 F11 1.584(3)
P1 F14 1.590(3)
P1 F12 1.598(3)
P1 F15 1.601(3)
P2 F24 1.551(10)
P2 F26 1.569(8)
P2 F21 1.571(8)
P2 F23 1.587(8)
P2 F25 1.592(8)
P2 F22 1.621(10)
P2' F26' 1.552(8)
P2' F24' 1.564(9)
P2' F23' 1.572(9)
P2' F21' 1.579(9)
P2' F25' 1.587(11)
P2' F22' 1.609(9)
C1 C2 1.531(18)
C1 H1A 0.98
C1 H1B 0.98
C1 H1C 0.98
C2 O2 1.261(11)
C2 C3 1.389(17)
C3 H3A 0.98
C3 H3B 0.98
C3 H3C 0.98
Ru2 N41 2.025(10)
Ru2 N61' 2.041(10)
Ru2 N41' 2.053(9)
Ru2 N51' 2.059(11)
Ru2 N51 2.064(10)
Ru2 N61 2.066(10)
N41 C46 1.349(15)
N41 C42 1.355(12)
C42 C43 1.402(16)
C42 C42' 1.475(12)
C43 C44 1.387(18)
C43 H43 0.95
C44 C45 1.363(16)
C44 H44 0.95
C45 C46 1.359(16)
C45 H45 0.95
C45 C47 1.40(2)
C46 H46 0.95
C47 C48 1.257(9)
C48 H48 0.95
N41' C46' 1.318(15)
N41' C42' 1.328(14)
C42' C43' 1.390(14)
C43' C44' 1.362(18)
C43' H43' 0.95
C44' C45' 1.373(17)
C44' H44' 0.95
C45' C46' 1.363(15)
C45' H45' 0.95
C45' C47' 1.40(2)
C46' H46' 0.95
C47' C48' 1.247(8)
C48' H48' 0.95
N51 C56 1.330(15)
N51 C52 1.363(15)
C52 C53 1.393(15)
C52 C52' 1.476(13)
C53 C54 1.396(17)
C53 H53 0.95
C54 C55 1.368(18)
C54 H54 0.95
C55 C56 1.375(17)
C55 H55 0.95
C56 H56 0.95
N51' C52' 1.338(14)
N51' C56' 1.350(15)
C52' C53' 1.382(16)
C53' C54' 1.402(17)
C53' H53' 0.95
C54' C55' 1.361(18)
C54' H54' 0.95
C55' C56' 1.371(18)
C55' H55' 0.95
C56' H56' 0.95
N61 C66 1.316(16)
N61 C62 1.384(14)
C62 C63 1.413(15)
C62 C62' 1.454(16)
C63 C64 1.402(17)
C63 H63 0.95
C64 C65 1.353(17)
C64 H64 0.95
C65 C66 1.402(16)
C65 H65 0.95
C66 H66 0.95
N61' C66' 1.332(16)
N61' C62' 1.379(14)
C62' C63' 1.409(16)
C63' C64' 1.384(18)
C63' H63' 0.95
C64' C65' 1.374(17)
C64' H64' 0.95
C65' C66' 1.373(18)
C65' H65' 0.95
C66' H66' 0.95
P3 F34 1.556(14)
P3 F31 1.574(15)
P3 F35 1.584(14)
P3 F33 1.584(15)
P3 F32 1.591(14)
P3 F36 1.615(15)
P4 F44 1.568(15)
P4 F41 1.572(15)
P4 F42 1.584(16)
P4 F43 1.587(15)
P4 F45 1.589(14)
P4 F46 1.613(14)
P4' F44' 1.566(16)
P4' F41' 1.574(17)
P4' F42' 1.586(16)
P4' F45' 1.588(15)
P4' F43' 1.589(16)
P4' F46' 1.615(15)
